data_2201565
loop_
_publ_author_name
'Ge Meng'
'Lin Hong Weng'
'Fen Er Chen'

_publ_section_title
;
 1-Methoxymethyl-5-ethyl-6-(1-naphthylmethyl)uracil
;
_journal_issue 10
_journal_name_full 'Acta Crystallographica Section E'
_journal_page_first o1075
_journal_page_last o1077
_journal_paper_doi 10.1107/S1600536802015908
_journal_volume 58
_journal_year 2002
_chemical_formula_moiety 'C19 H20 N2 O3'
_chemical_formula_sum 'C19 H20 N2 O3'
_chemical_formula_weight 324.1437
_chemical_melting_point 169.5(5)
_chemical_name_common HEPTanalog
_chemical_name_systematic
;
 1-methoxymethyl-5-ethyl-6-(1-naphthyl)uracil
;
_space_group_IT_number 14
_symmetry_cell_setting monoclinic
_symmetry_space_group_name_Hall '-P 2yn'
_symmetry_space_group_name_H-M 'P 1 21/n 1'
_atom_sites_solution_hydrogens difmap
_atom_sites_solution_primary direct
_atom_sites_solution_secondary difmap
_cell_angle_alpha 90.00
_cell_angle_beta 110.709(5)
_cell_angle_gamma 90.00
_cell_formula_units_Z 4
_cell_length_a 10.325(4)
_cell_length_b 14.813(5)
_cell_length_c 11.295(4)
_cell_measurement_reflns_used 783
_cell_measurement_temperature 293(2)
_cell_measurement_theta_max 26.578
_cell_measurement_theta_min 2.368
_cell_volume 1615.9(10)
_computing_cell_refinement SMART
_computing_data_collection 'SMART (Bruker, 1997)'
_computing_data_reduction 'SAINT (Bruker, 1997)'
_computing_structure_refinement 'SHELXL97 (Sheldrick, 1997)'
_computing_structure_solution 'SHELXS97 (Sheldrick, 1997)'
_diffrn_ambient_temperature 293(2)
_diffrn_measured_fraction_theta_full 0.993
_diffrn_measured_fraction_theta_max 0.993
_diffrn_measurement_device_type 'CCD area-detector'
_diffrn_measurement_method '\w scans'
_diffrn_radiation_monochromator graphite
_diffrn_radiation_source 'fine-focus sealed tube'
_diffrn_radiation_type MoK\a
_diffrn_radiation_wavelength 0.71073
_diffrn_reflns_av_R_equivalents 0.0401
_diffrn_reflns_av_sigmaI/netI 0.0499
_diffrn_reflns_limit_h_max 13
_diffrn_reflns_limit_h_min -12
_diffrn_reflns_limit_k_max 14
_diffrn_reflns_limit_k_min -19
_diffrn_reflns_limit_l_max 13
_diffrn_reflns_limit_l_min -14
_diffrn_reflns_number 7908
_diffrn_reflns_theta_full 27.21
_diffrn_reflns_theta_max 27.21
_diffrn_reflns_theta_min 2.30
_diffrn_standards_decay_% 2.45
_exptl_absorpt_coefficient_mu 0.091
_exptl_absorpt_correction_T_max 0.9865
_exptl_absorpt_correction_T_min 0.9776
_exptl_absorpt_correction_type multi-scan
_exptl_absorpt_process_details '(SADABS; Sheldrick, 1996)'
_exptl_crystal_colour colourless
_exptl_crystal_density_diffrn 1.333
_exptl_crystal_density_method none
_exptl_crystal_description Block
_exptl_crystal_F_000 688
_exptl_crystal_size_max 0.25
_exptl_crystal_size_mid 0.20
_exptl_crystal_size_min 0.15
_refine_diff_density_max 0.201
_refine_diff_density_min -0.133
_refine_ls_extinction_method none
_refine_ls_goodness_of_fit_ref 1.014
_refine_ls_hydrogen_treatment refall
_refine_ls_matrix_type full
_refine_ls_number_parameters 297
_refine_ls_number_reflns 3583
_refine_ls_number_restraints 0
_refine_ls_restrained_S_all 1.014
_refine_ls_R_factor_all 0.1100
_refine_ls_R_factor_gt 0.0595
_refine_ls_shift/su_max 0.000
_refine_ls_shift/su_mean 0.000
_refine_ls_structure_factor_coef Fsqd
_refine_ls_weighting_details 'calc w = 1/[\s^2^(Fo^2^)+(0.0557P)^2^+0.2622P] where P = (Fo^2^+2Fc^2^)/3'
_refine_ls_weighting_scheme calc
_refine_ls_wR_factor_gt 0.1203
_refine_ls_wR_factor_ref 0.1377
_reflns_number_gt 2193
_reflns_number_total 3583
_reflns_threshold_expression I>2\s(I)
_cod_data_source_file ob6160.cif
_cod_data_source_block I
_cod_depositor_comments
;
The following automatic conversions were performed:
'_symmetry_cell_setting' value 'Monoclinic' changed to 'monoclinic'
according to '/home/saulius/struct/CIF-dictionaries/cif_core.dic'
dictionary named 'cif_core.dic' version 2.4.1 from 2010-06-29.

Automatic conversion script
Id: cif_fix_enum 1527 2010-12-29 10:47:43Z saulius 

The following automatic conversions were performed:

'_chemical_melting_point' value '169-170.' was changed to '169.5(5)'
- the average value was taken and precision was estimated.

Automatic conversion script
Id: cif_fix_values 1646 2011-03-28 12:23:43Z adriana 

The following automatic conversions were performed:

'_chemical_melting_point' value '169-170.' was changed to '169.5(5)'
- the average value was taken and precision was
estimated.

'_symmetry_cell_setting' value 'Monoclinic' changed to
'monoclinic' according to
/home/saulius/struct/CIF-dictionaries/cif_core.dic dictionary named
'cif_core.dic' version 2.4.1 from 2010-06-29.

Automatic conversion script
Id: cif_fix_values 1715 2011-07-08 13:25:40Z adriana 
;
_cod_original_cell_volume 1616.0(10)
_cod_original_sg_symbol_H-M 'P 21/n'
_cod_database_code 2201565
_cod_database_fobs_code 2201565

loop_
_symmetry_equiv_pos_as_xyz
'x, y, z'
'-x+1/2, y+1/2, -z+1/2'
'-x, -y, -z'
'x-1/2, -y-1/2, z-1/2'

loop_
_atom_site_label
_atom_site_fract_x
_atom_site_fract_y
_atom_site_fract_z
_atom_site_U_iso_or_equiv
_atom_site_adp_type
_atom_site_calc_flag
_atom_site_refinement_flags
_atom_site_occupancy
_atom_site_disorder_assembly
_atom_site_disorder_group
_atom_site_type_symbol
N1 0.52974(18) 0.28010(12) 0.06113(17) 0.0423(5) Uani d . 1 . . N
C2 0.4926(2) 0.21426(15) -0.0330(2) 0.0430(5) Uani d . 1 . . C
O1 0.44760(19) 0.23081(11) -0.14499(16) 0.0618(5) Uani d . 1 . . O
N3 0.5093(2) 0.12774(13) 0.01138(18) 0.0442(5) Uani d . 1 . . N
C4 0.5643(2) 0.10093(15) 0.1344(2) 0.0397(5) Uani d . 1 . . C
O2 0.57884(16) 0.01964(10) 0.15965(14) 0.0506(4) Uani d . 1 . . O
C5 0.6004(2) 0.17152(14) 0.2284(2) 0.0388(5) Uani d . 1 . . C
C6 0.5789(2) 0.25853(14) 0.1896(2) 0.0398(5) Uani d . 1 . . C
C7 0.5221(3) 0.37493(16) 0.0181(3) 0.0509(6) Uani d . 1 . . C
O3 0.65089(19) 0.41605(11) 0.05445(17) 0.0643(5) Uani d . 1 . . O
C8 0.7382(5) 0.3807(3) -0.0063(5) 0.0883(11) Uani d . 1 . . C
C9 0.6572(3) 0.1406(2) 0.3644(2) 0.0550(7) Uani d . 1 . . C
C10 0.5471(4) 0.1140(3) 0.4181(3) 0.0688(8) Uani d . 1 . . C
C11 0.6010(3) 0.33726(17) 0.2780(2) 0.0463(6) Uani d . 1 . . C
C12 0.4681(2) 0.37694(14) 0.28414(19) 0.0415(5) Uani d . 1 . . C
C13 0.3547(2) 0.32459(18) 0.2662(2) 0.0492(6) Uani d . 1 . . C
C14 0.2350(3) 0.35759(19) 0.2819(2) 0.0564(7) Uani d . 1 . . C
C15 0.2296(3) 0.44494(19) 0.3155(2) 0.0565(7) Uani d . 1 . . C
C16 0.3428(3) 0.50320(16) 0.3335(2) 0.0468(6) Uani d . 1 . . C
C17 0.3389(4) 0.59437(19) 0.3686(2) 0.0643(8) Uani d . 1 . . C
C18 0.4476(4) 0.6499(2) 0.3848(3) 0.0691(9) Uani d . 1 . . C
C19 0.5653(4) 0.61849(17) 0.3666(2) 0.0629(7) Uani d . 1 . . C
C20 0.5745(3) 0.53011(16) 0.3342(2) 0.0522(6) Uani d . 1 . . C
C21 0.4636(2) 0.46985(15) 0.31698(19) 0.0422(5) Uani d . 1 . . C
H3 0.478(2) 0.0853(16) -0.050(2) 0.053(7) Uiso d . 1 . . H
H7A 0.470(3) 0.4085(17) 0.056(2) 0.059(7) Uiso d . 1 . . H
H7B 0.474(2) 0.3715(15) -0.076(2) 0.050(6) Uiso d . 1 . . H
H8A 0.816(5) 0.412(3) 0.018(4) 0.133(16) Uiso d . 1 . . H
H8B 0.758(4) 0.319(3) 0.015(3) 0.122(14) Uiso d . 1 . . H
H8C 0.683(6) 0.377(3) -0.102(6) 0.20(2) Uiso d . 1 . . H
H9A 0.712(2) 0.1837(16) 0.416(2) 0.051(7) Uiso d . 1 . . H
H9B 0.712(3) 0.0898(18) 0.364(2) 0.062(8) Uiso d . 1 . . H
H10A 0.587(3) 0.0936(19) 0.501(3) 0.077(9) Uiso d . 1 . . H
H10B 0.488(3) 0.065(2) 0.367(3) 0.090(10) Uiso d . 1 . . H
H10C 0.486(3) 0.167(2) 0.417(3) 0.102(11) Uiso d . 1 . . H
H11A 0.660(2) 0.3172(14) 0.359(2) 0.041(6) Uiso d . 1 . . H
H11B 0.657(2) 0.3792(16) 0.256(2) 0.053(7) Uiso d . 1 . . H
H13 0.356(2) 0.2637(17) 0.242(2) 0.055(7) Uiso d . 1 . . H
H14 0.158(3) 0.3173(17) 0.273(2) 0.060(7) Uiso d . 1 . . H
H15 0.146(3) 0.4715(16) 0.329(2) 0.063(7) Uiso d . 1 . . H
H17 0.259(3) 0.6172(16) 0.387(2) 0.057(7) Uiso d . 1 . . H
H18 0.441(3) 0.710(2) 0.407(2) 0.068(8) Uiso d . 1 . . H
H19 0.649(3) 0.6588(18) 0.377(2) 0.071(8) Uiso d . 1 . . H
H20 0.661(3) 0.5085(17) 0.321(2) 0.068(8) Uiso d . 1 . . H

loop_
_atom_site_aniso_label
_atom_site_aniso_U_11
_atom_site_aniso_U_22
_atom_site_aniso_U_33
_atom_site_aniso_U_12
_atom_site_aniso_U_13
_atom_site_aniso_U_23
N1 0.0494(11) 0.0294(10) 0.0497(11) -0.0004(8) 0.0195(9) -0.0030(8)
C2 0.0474(13) 0.0369(13) 0.0491(15) -0.0028(10) 0.0224(11) -0.0034(11)
O1 0.0883(13) 0.0476(11) 0.0477(11) 0.0000(9) 0.0219(9) -0.0001(8)
N3 0.0597(12) 0.0303(10) 0.0456(12) -0.0018(9) 0.0225(9) -0.0054(9)
C4 0.0373(12) 0.0343(13) 0.0537(14) -0.0007(10) 0.0238(10) -0.0034(10)
O2 0.0648(11) 0.0285(9) 0.0593(10) 0.0000(8) 0.0232(8) 0.0004(7)
C5 0.0372(11) 0.0333(12) 0.0485(13) -0.0007(10) 0.0185(10) -0.0032(10)
C6 0.0371(11) 0.0371(13) 0.0487(13) -0.0016(10) 0.0194(10) -0.0056(10)
C7 0.0596(16) 0.0297(13) 0.0660(18) -0.0019(12) 0.0254(14) -0.0013(12)
O3 0.0706(12) 0.0424(10) 0.0877(13) -0.0127(9) 0.0376(10) -0.0045(9)
C8 0.087(3) 0.074(3) 0.129(4) -0.011(2) 0.070(3) -0.005(2)
C9 0.0591(16) 0.0435(15) 0.0532(15) -0.0065(14) 0.0086(13) -0.0041(12)
C10 0.082(2) 0.073(2) 0.0527(18) -0.0009(19) 0.0252(16) 0.0084(17)
C11 0.0468(14) 0.0393(14) 0.0506(15) -0.0048(12) 0.0143(12) -0.0109(11)
C12 0.0502(13) 0.0347(12) 0.0419(12) 0.0026(10) 0.0191(10) -0.0036(10)
C13 0.0515(14) 0.0415(14) 0.0577(15) -0.0009(12) 0.0232(12) -0.0083(12)
C14 0.0519(16) 0.0603(18) 0.0617(16) -0.0041(14) 0.0258(13) -0.0036(13)
C15 0.0531(16) 0.0678(19) 0.0540(15) 0.0165(14) 0.0254(12) 0.0073(13)
C16 0.0624(15) 0.0436(14) 0.0371(12) 0.0140(12) 0.0211(11) 0.0039(10)
C17 0.093(2) 0.0508(17) 0.0525(16) 0.0265(17) 0.0303(15) 0.0062(13)
C18 0.115(3) 0.0331(16) 0.0552(17) 0.0113(17) 0.0253(16) -0.0006(12)
C19 0.089(2) 0.0360(15) 0.0572(16) -0.0052(15) 0.0178(15) -0.0009(12)
C20 0.0651(17) 0.0402(14) 0.0502(14) -0.0019(13) 0.0191(12) -0.0014(11)
C21 0.0560(14) 0.0350(12) 0.0347(11) 0.0027(11) 0.0151(10) 0.0018(9)

loop_
_atom_type_symbol
_atom_type_description
_atom_type_scat_dispersion_real
_atom_type_scat_dispersion_imag
_atom_type_scat_source
C C 0.0033 0.0016 'International Tables Vol C Tables 4.2.6.8 and 6.1.1.4'
H H 0.0000 0.0000 'International Tables Vol C Tables 4.2.6.8 and 6.1.1.4'
N N 0.0061 0.0033 'International Tables Vol C Tables 4.2.6.8 and 6.1.1.4'
O O 0.0106 0.0060 'International Tables Vol C Tables 4.2.6.8 and 6.1.1.4'

loop_
_geom_angle_atom_site_label_1
_geom_angle_atom_site_label_2
_geom_angle_atom_site_label_3
_geom_angle
C2 N1 C6 122.31(18)
C2 N1 C7 116.46(19)
C6 N1 C7 121.14(19)
O1 C2 N3 121.8(2)
O1 C2 N1 123.9(2)
N3 C2 N1 114.4(2)
C4 N3 C2 127.0(2)
C4 N3 H3 119.3(14)
C2 N3 H3 113.7(14)
O2 C4 N3 119.6(2)
O2 C4 C5 123.9(2)
N3 C4 C5 116.5(2)
C6 C5 C4 118.8(2)
C6 C5 C9 125.4(2)
C4 C5 C9 115.8(2)
C5 C6 N1 120.82(19)
C5 C6 C11 123.8(2)
N1 C6 C11 115.4(2)
O3 C7 N1 112.7(2)
O3 C7 H7A 105.8(15)
N1 C7 H7A 109.0(15)
O3 C7 H7B 113.7(12)
N1 C7 H7B 104.4(13)
H7A C7 H7B 111(2)
C7 O3 C8 113.8(3)
O3 C8 H8A 108(3)
O3 C8 H8B 110(2)
H8A C8 H8B 110(4)
O3 C8 H8C 109(3)
H8A C8 H8C 117(4)
H8B C8 H8C 102(3)
C5 C9 C10 114.2(2)
C5 C9 H9A 111.7(14)
C10 C9 H9A 108.0(14)
C5 C9 H9B 104.5(15)
C10 C9 H9B 109.6(15)
H9A C9 H9B 109(2)
C9 C10 H10A 111.0(17)
C9 C10 H10B 110.8(17)
H10A C10 H10B 108(2)
C9 C10 H10C 110.4(18)
H10A C10 H10C 109(2)
H10B C10 H10C 108(3)
C6 C11 C12 113.86(19)
C6 C11 H11A 107.0(13)
C12 C11 H11A 111.0(13)
C6 C11 H11B 107.5(14)
C12 C11 H11B 114.0(14)
H11A C11 H11B 102.6(19)
C13 C12 C21 118.8(2)
C13 C12 C11 121.2(2)
C21 C12 C11 119.9(2)
C12 C13 C14 122.4(2)
C12 C13 H13 119.3(14)
C14 C13 H13 118.3(14)
C15 C14 C13 119.7(3)
C15 C14 H14 120.4(15)
C13 C14 H14 119.9(15)
C14 C15 C16 120.8(2)
C14 C15 H15 122.5(14)
C16 C15 H15 116.7(14)
C15 C16 C17 121.5(2)
C15 C16 C21 119.5(2)
C17 C16 C21 119.0(2)
C18 C17 C16 121.0(3)
C18 C17 H17 118.9(14)
C16 C17 H17 119.9(14)
C17 C18 C19 120.5(3)
C17 C18 H18 118.5(16)
C19 C18 H18 121.0(16)
C20 C19 C18 120.5(3)
C20 C19 H19 116.8(15)
C18 C19 H19 122.7(15)
C19 C20 C21 120.8(3)
C19 C20 H20 119.4(15)
C21 C20 H20 119.8(15)
C20 C21 C16 118.1(2)
C20 C21 C12 123.1(2)
C16 C21 C12 118.8(2)

loop_
_geom_bond_atom_site_label_1
_geom_bond_atom_site_label_2
_geom_bond_site_symmetry_2
_geom_bond_distance
_geom_bond_publ_flag
N1 C2 . 1.393(3) ?
N1 C6 . 1.395(3) ?
N1 C7 . 1.479(3) ?
C2 O1 . 1.209(3) ?
C2 N3 . 1.365(3) ?
N3 C4 . 1.361(3) ?
N3 H3 . 0.91(2) ?
C4 O2 . 1.234(2) ?
C4 C5 . 1.442(3) ?
C5 C6 . 1.354(3) ?
C5 C9 . 1.509(3) ?
C6 C11 . 1.499(3) ?
C7 O3 . 1.387(3) ?
C7 H7A . 0.94(2) ?
C7 H7B . 1.01(2) ?
O3 C8 . 1.412(4) ?
C8 H8A . 0.89(4) ?
C8 H8B . 0.96(4) ?
C8 H8C . 1.03(6) ?
C9 C10 . 1.517(4) ?
C9 H9A . 0.92(2) ?
C9 H9B . 0.94(3) ?
C10 H10A . 0.93(3) ?
C10 H10B . 0.99(3) ?
C10 H10C . 1.01(4) ?
C11 C12 . 1.517(3) ?
C11 H11A . 0.95(2) ?
C11 H11B . 0.94(2) ?
C12 C13 . 1.358(3) ?
C12 C21 . 1.431(3) ?
C13 C14 . 1.398(3) ?
C13 H13 . 0.94(2) ?
C14 C15 . 1.355(4) ?
C14 H14 . 0.97(3) ?
C15 C16 . 1.408(4) ?
C15 H15 . 1.00(3) ?
C16 C17 . 1.412(4) ?
C16 C21 . 1.414(3) ?
C17 C18 . 1.351(4) ?
C17 H17 . 0.98(2) ?
C18 C19 . 1.382(4) ?
C18 H18 . 0.93(3) ?
C19 C20 . 1.371(3) ?
C19 H19 . 1.02(3) ?
C20 C21 . 1.410(3) ?
C20 H20 . 1.01(3) ?

loop_
_geom_hbond_atom_site_label_D
_geom_hbond_atom_site_label_H
_geom_hbond_atom_site_label_A
_geom_hbond_site_symmetry_A
_geom_hbond_distance_DH
_geom_hbond_distance_HA
_geom_hbond_distance_DA
_geom_hbond_angle_DHA
N3 H3 O2 3_655 0.91(2) 1.94(3) 2.843(3) 170(2)
C15 H15 O2 2 1.00(3) 2.48(3) 3.476(3) 171.7(19)

loop_
_geom_torsion_atom_site_label_1
_geom_torsion_atom_site_label_2
_geom_torsion_atom_site_label_3
_geom_torsion_atom_site_label_4
_geom_torsion
N1 C7 O3 C8 67.9(3)
C5 C6 C11 C12 -103.4(3)
N1 C6 C11 C12 74.8(3)
C6 C11 C12 C13 30.6(3)
C6 C11 C12 C21 -153.3(2)

loop_
_cod_related_entry_id
_cod_related_entry_database
_cod_related_entry_code
1 ChemSpider 444820
